data_7123762
loop_
_publ_author_name
'Barry, Badru-Deen'
'Dannatt, Jonathan Elvin'
'King, Austin Kendall'
'Lee, Andre'
'Maleczka, Robert'

_publ_section_title
;
 A General Diversity Oriented Synthesis of Asymmetric Double-Decker Shaped
 Silsesquioxanes
;
_journal_name_full 'Chemical Communications'
_journal_paper_doi 10.1039/C9CC03972D
_journal_year 2019
_chemical_formula_moiety '2(C31 H27 B O7 Si4)'
_chemical_formula_sum 'C62 H54 B2 O14 Si8'
_chemical_formula_weight 1269.39
_space_group_crystal_system triclinic
_space_group_IT_number 2
_space_group_name_Hall '-P 1'
_space_group_name_H-M_alt 'P -1'
_symmetry_space_group_name_Hall '-P 1'
_symmetry_space_group_name_H-M 'P -1'
_atom_sites_solution_hydrogens geom
_atom_sites_solution_primary direct
_audit_creation_date 2018-06-19
_audit_creation_method
;
Olex2 1.2-alpha
(compiled 2018.05.29 svn.r3508 for OlexSys, GUI svn.r5506)
;
_audit_update_record
;
2018-06-19 deposited with the CCDC.    2019-06-27 downloaded from the CCDC.
;
_cell_angle_alpha 76.1452(8)
_cell_angle_beta 76.4917(10)
_cell_angle_gamma 69.0621(9)
_cell_formula_units_Z 2
_cell_length_a 13.2208(2)
_cell_length_b 13.2988(2)
_cell_length_c 19.7225(3)
_cell_measurement_reflns_used 9960
_cell_measurement_temperature 173(2)
_cell_measurement_theta_max 70.82
_cell_measurement_theta_min 2.34
_cell_volume 3102.25(8)
_computing_cell_refinement 'SAINT v8.34A (Bruker, 2013)'
_computing_data_collection 'COSMO (BRUKER, V1.61, 2009)'
_computing_data_reduction 'SAINT v8.34A (Bruker, 2013)'
_computing_molecular_graphics
;
O. V. Dolomanov, L. J. Bourhis, R. J. Gildea, J. A. K. Howard and H. Puschmann,
OLEX2: a complete structure solution, refinement and analysis program.
J. Appl. Cryst. (2009). 42, 339-341.
;
_computing_publication_material
;
O. V. Dolomanov, L. J. Bourhis, R. J. Gildea, J. A. K. Howard and H. Puschmann,
OLEX2: a complete structure solution, refinement and analysis program.
J. Appl. Cryst. (2009). 42, 339-341.
;
_computing_structure_refinement 'SHELXL (Sheldrick, Acta Cryst. A64 2008, 112-122)'
_computing_structure_solution 'SHELXT (Sheldrick, G.M. (2015). Acta Cryst. A71, 3-8)'
_diffrn_ambient_temperature 173(2)
_diffrn_detector_area_resol_mean 8.36
_diffrn_measured_fraction_theta_full 0.949
_diffrn_measured_fraction_theta_max 0.929
_diffrn_measurement_device_type 'Bruker APEX-II CCD'
_diffrn_measurement_method '\w and \f'
_diffrn_radiation_monochromator graphite
_diffrn_radiation_type CuK\a
_diffrn_radiation_wavelength 1.54178
_diffrn_reflns_av_R_equivalents 0.0306
_diffrn_reflns_av_unetI/netI 0.0344
_diffrn_reflns_Laue_measured_fraction_full 0.949
_diffrn_reflns_Laue_measured_fraction_max 0.929
_diffrn_reflns_limit_h_max 15
_diffrn_reflns_limit_h_min -15
_diffrn_reflns_limit_k_max 16
_diffrn_reflns_limit_k_min -16
_diffrn_reflns_limit_l_max 24
_diffrn_reflns_limit_l_min -24
_diffrn_reflns_number 29282
_diffrn_reflns_point_group_measured_fraction_full 0.949
_diffrn_reflns_point_group_measured_fraction_max 0.929
_diffrn_reflns_theta_full 67.679
_diffrn_reflns_theta_max 70.996
_diffrn_reflns_theta_min 2.339
_diffrn_source 'sealed tube'
_diffrn_standards_number 0
_exptl_absorpt_coefficient_mu 2.173
_exptl_absorpt_correction_T_max 0.7534
_exptl_absorpt_correction_T_min 0.6723
_exptl_absorpt_correction_type multi-scan
_exptl_absorpt_process_details
'SADABS-2012/1 (Bruker,2012) was used for absorption correction. wR2(int) was 0.0484 before and 0.0418 after correction. The Ratio of minimum to maximum transmission is 0.8924. The \l/2 correction factor is 0.0015.'
_exptl_crystal_colour colourless
_exptl_crystal_colour_primary colourless
_exptl_crystal_density_diffrn 1.359
_exptl_crystal_description cube
_exptl_crystal_F_000 1320
_exptl_crystal_recrystallization_method 'used as received'
_exptl_crystal_size_max 0.183
_exptl_crystal_size_mid 0.168
_exptl_crystal_size_min 0.094
_refine_diff_density_max 0.379
_refine_diff_density_min -0.304
_refine_diff_density_rms 0.048
_refine_ls_extinction_method none
_refine_ls_goodness_of_fit_ref 1.029
_refine_ls_hydrogen_treatment constr
_refine_ls_matrix_type full
_refine_ls_number_parameters 822
_refine_ls_number_reflns 11139
_refine_ls_number_restraints 0
_refine_ls_restrained_S_all 1.029
_refine_ls_R_factor_all 0.0426
_refine_ls_R_factor_gt 0.0342
_refine_ls_shift/su_max 0.001
_refine_ls_shift/su_mean 0.000
_refine_ls_structure_factor_coef Fsqd
_refine_ls_weighting_details 'w=1/[\s^2^(Fo^2^)+(0.0504P)^2^+0.8634P] where P=(Fo^2^+2Fc^2^)/3'
_refine_ls_weighting_scheme calc
_refine_ls_wR_factor_gt 0.0886
_refine_ls_wR_factor_ref 0.0940
_reflns_Friedel_coverage 0.000
_reflns_number_gt 9463
_reflns_number_total 11139
_reflns_threshold_expression 'I > 2\s(I)'
_cod_data_source_file c9cc03972d2.cif
_cod_data_source_block rem618a
_cod_original_cell_volume 3102.26(8)
_cod_database_code 7123762
_shelx_shelxl_version_number 2018/3
_shelx_space_group_comment
;
The symmetry employed for this shelxl refinement is uniquely defined
by the following loop, which should always be used as a source of
symmetry information in preference to the above space-group names.
They are only intended as comments.
;
_shelx_estimated_absorpt_t_max 0.822
_shelx_estimated_absorpt_t_min 0.692
_olex2_refinement_description
;
1. Fixed Uiso
 At 1.2 times of:
  All C(H) groups
 At 1.5 times of:
  All C(H,H,H) groups
2. Others
 Fixed Sof: C46(0.5) H46(0.5) C46A(0.5) H46A(0.5) C47(0.5) H47(0.5) C47A(0.5)
 H47A(0.5) C48(0.5) H48(0.5) C48A(0.5) H48A(0.5) C49(0.5) H49(0.5) C49A(0.5)
 H49A(0.5) C50(0.5) H50(0.5) C50A(0.5) H50A(0.5)
3.a Aromatic/amide H refined with riding coordinates:
 C2(H2), C3(H3), C5(H5), C6(H6), C9(H9), C10(H10), C11(H11), C12(H12),
 C13(H13), C15(H15), C16(H16), C17(H17), C18(H18), C19(H19), C21(H21), C22(H22),
  C23(H23), C24(H24), C25(H25), C27(H27), C28(H28), C29(H29), C30(H30),
 C31(H31), C33(H33), C34(H34), C36(H36), C37(H37), C40(H40), C41(H41), C42(H42),
  C43(H43), C44(H44), C46(H46), C46A(H46A), C47(H47), C47A(H47A), C48(H48),
 C48A(H48A), C49(H49), C49A(H49A), C50(H50), C50A(H50A), C52(H52), C53(H53),
 C54(H54), C55(H55), C56(H56), C58(H58), C59(H59), C60(H60), C61(H61), C62(H62)
3.b Idealised Me refined as rotating group:
 C7(H7A,H7B,H7C), C38(H38A,H38B,H38C)
;
_contact_crystallographer_email xraystaples@crystalspec.com
_contact_crystallographer_name 'Richard Staples'
_olex2_diffrn_ambient_temperature_device 'Oxford Cryosystems'
_olex2_exptl_crystal_mounting_method 'The crystal was mounted on a nylon loop with paratone oil'
_olex2_submission_original_sample_id REM-AA#9
_olex2_submission_special_instructions 'No special instructions were received'

loop_
_space_group_symop_operation_xyz
'x, y, z'
'-x, -y, -z'

loop_
_atom_site_label
_atom_site_type_symbol
_atom_site_fract_x
_atom_site_fract_y
_atom_site_fract_z
_atom_site_U_iso_or_equiv
_atom_site_adp_type
_atom_site_occupancy
_atom_site_site_symmetry_order
_atom_site_calc_flag
_atom_site_refinement_flags_posn
_atom_site_refinement_flags_occupancy
_atom_site_disorder_assembly
_atom_site_disorder_group
Si1 Si 0.35555(4) 0.23647(4) 0.96686(2) 0.01769(11) Uani 1 1 d . . . .
Si2 Si 0.26637(4) 0.04250(4) 1.04260(2) 0.01847(11) Uani 1 1 d . . . .
Si3 Si 0.43845(4) -0.11998(4) 0.95481(2) 0.01657(10) Uani 1 1 d . . . .
Si4 Si 0.57715(4) 0.01469(4) 0.84617(2) 0.01758(11) Uani 1 1 d . . . .
O1 O 0.52777(12) 0.14452(10) 0.82065(7) 0.0270(3) Uani 1 1 d . . . .
O2 O 0.37319(11) 0.26703(10) 0.88144(6) 0.0256(3) Uani 1 1 d . . . .
O3 O 0.28826(11) 0.15001(10) 0.99153(7) 0.0264(3) Uani 1 1 d . . . .
O4 O 0.32276(11) -0.05996(10) 1.00014(6) 0.0211(3) Uani 1 1 d . . . .
O5 O 0.52597(11) -0.18281(10) 1.00842(6) 0.0243(3) Uani 1 1 d . . . .
O6 O 0.48036(11) -0.02711(10) 0.89864(6) 0.0228(3) Uani 1 1 d . . . .
O7 O 0.67886(11) -0.01363(11) 0.88709(7) 0.0263(3) Uani 1 1 d . . . .
C1 C 0.42641(17) 0.32447(15) 0.75086(9) 0.0244(4) Uani 1 1 d . . . .
C2 C 0.4884(2) 0.29941(17) 0.68568(10) 0.0349(5) Uani 1 1 d . . . .
H2 H 0.547233 0.232614 0.684124 0.042 Uiso 1 1 calc R . . .
C3 C 0.4649(2) 0.3716(2) 0.62273(11) 0.0453(6) Uani 1 1 d . . . .
H3 H 0.506934 0.352287 0.578871 0.054 Uiso 1 1 calc R . . .
C4 C 0.3818(2) 0.47032(18) 0.62325(12) 0.0402(6) Uani 1 1 d . . . .
C5 C 0.3232(2) 0.49766(18) 0.68820(12) 0.0395(5) Uani 1 1 d . . . .
H5 H 0.267834 0.566691 0.689841 0.047 Uiso 1 1 calc R . . .
C6 C 0.34459(18) 0.42542(16) 0.75059(11) 0.0312(5) Uani 1 1 d . . . .
H6 H 0.302342 0.445326 0.794255 0.037 Uiso 1 1 calc R . . .
C7 C 0.3532(3) 0.5463(2) 0.55492(13) 0.0577(8) Uani 1 1 d . . . .
H7A H 0.373098 0.612110 0.550775 0.087 Uiso 1 1 calc GR . . .
H7B H 0.274243 0.566969 0.555022 0.087 Uiso 1 1 calc GR . . .
H7C H 0.393897 0.509166 0.514728 0.087 Uiso 1 1 calc GR . . .
C8 C 0.27500(16) 0.36301(14) 1.00335(9) 0.0215(4) Uani 1 1 d . . . .
C9 C 0.18869(18) 0.44190(16) 0.97133(11) 0.0305(4) Uani 1 1 d . . . .
H9 H 0.172392 0.430569 0.929860 0.037 Uiso 1 1 calc R . . .
C10 C 0.1266(2) 0.53613(17) 0.99891(12) 0.0365(5) Uani 1 1 d . . . .
H10 H 0.068544 0.588549 0.976315 0.044 Uiso 1 1 calc R . . .
C11 C 0.1491(2) 0.55389(16) 1.05922(11) 0.0359(5) Uani 1 1 d . . . .
H11 H 0.106510 0.618468 1.078078 0.043 Uiso 1 1 calc R . . .
C12 C 0.23352(19) 0.47767(17) 1.09206(11) 0.0350(5) Uani 1 1 d . . . .
H12 H 0.249068 0.489775 1.133536 0.042 Uiso 1 1 calc R . . .
C13 C 0.29572(18) 0.38324(16) 1.06437(10) 0.0274(4) Uani 1 1 d . . . .
H13 H 0.353570 0.331304 1.087376 0.033 Uiso 1 1 calc R . . .
C14 C 0.11759(16) 0.06596(14) 1.06715(10) 0.0239(4) Uani 1 1 d . . . .
C15 C 0.04573(19) 0.12877(19) 1.01954(13) 0.0392(5) Uani 1 1 d . . . .
H15 H 0.073861 0.161716 0.974236 0.047 Uiso 1 1 calc R . . .
C16 C -0.0653(2) 0.1437(2) 1.03730(16) 0.0529(7) Uani 1 1 d . . . .
H16 H -0.112797 0.187161 1.004343 0.063 Uiso 1 1 calc R . . .
C17 C -0.1079(2) 0.0959(2) 1.10247(15) 0.0486(6) Uani 1 1 d . . . .
H17 H -0.184375 0.106259 1.114389 0.058 Uiso 1 1 calc R . . .
C18 C -0.0389(2) 0.0331(2) 1.15022(14) 0.0452(6) Uani 1 1 d . . . .
H18 H -0.067829 -0.000364 1.195114 0.054 Uiso 1 1 calc R . . .
C19 C 0.07262(18) 0.01854(17) 1.13289(11) 0.0329(5) Uani 1 1 d . . . .
H19 H 0.119349 -0.024498 1.166381 0.039 Uiso 1 1 calc R . . .
C20 C 0.42061(16) -0.22063(14) 0.91244(9) 0.0215(4) Uani 1 1 d . . . .
C21 C 0.3933(2) -0.31055(18) 0.95466(12) 0.0383(5) Uani 1 1 d . . . .
H21 H 0.381279 -0.317107 1.004708 0.046 Uiso 1 1 calc R . . .
C22 C 0.3832(3) -0.3906(2) 0.92517(15) 0.0565(8) Uani 1 1 d . . . .
H22 H 0.364003 -0.450988 0.954749 0.068 Uiso 1 1 calc R . . .
C23 C 0.4013(3) -0.3818(2) 0.85266(15) 0.0595(8) Uani 1 1 d . . . .
H23 H 0.394331 -0.436231 0.832111 0.071 Uiso 1 1 calc R . . .
C24 C 0.4293(2) -0.2949(2) 0.81012(13) 0.0534(7) Uani 1 1 d . . . .
H24 H 0.442549 -0.289752 0.760142 0.064 Uiso 1 1 calc R . . .
C25 C 0.43834(19) -0.21425(18) 0.83969(11) 0.0345(5) Uani 1 1 d . . . .
H25 H 0.456972 -0.153865 0.809603 0.041 Uiso 1 1 calc R . . .
C26 C 0.62393(16) -0.05772(14) 0.77010(9) 0.0217(4) Uani 1 1 d . . . .
C27 C 0.56789(18) -0.02118(16) 0.71236(10) 0.0284(4) Uani 1 1 d . . . .
H27 H 0.512504 0.048173 0.708398 0.034 Uiso 1 1 calc R . . .
C28 C 0.5921(2) -0.0848(2) 0.66092(11) 0.0406(6) Uani 1 1 d . . . .
H28 H 0.552954 -0.059471 0.622169 0.049 Uiso 1 1 calc R . . .
C29 C 0.6733(2) -0.1852(2) 0.66600(12) 0.0479(6) Uani 1 1 d . . . .
H29 H 0.689794 -0.228837 0.630644 0.057 Uiso 1 1 calc R . . .
C30 C 0.7304(2) -0.22248(19) 0.72202(13) 0.0426(6) Uani 1 1 d . . . .
H30 H 0.786318 -0.291520 0.725162 0.051 Uiso 1 1 calc R . . .
C31 C 0.70621(18) -0.15916(16) 0.77386(11) 0.0298(4) Uani 1 1 d . . . .
H31 H 0.746023 -0.185069 0.812303 0.036 Uiso 1 1 calc R . . .
B1 B 0.44377(19) 0.24069(16) 0.82089(10) 0.0217(4) Uani 1 1 d . . . .
Si5 Si 0.18633(4) 0.50262(4) 0.37650(3) 0.02302(12) Uani 1 1 d . . . .
Si6 Si 0.03291(5) 0.68814(4) 0.46165(2) 0.02315(12) Uani 1 1 d . . . .
Si7 Si 0.01061(4) 0.57767(4) 0.61635(2) 0.02195(12) Uani 1 1 d . . . .
Si8 Si 0.16419(4) 0.33988(4) 0.58626(3) 0.02241(12) Uani 1 1 d . . . .
O8 O 0.29832(12) 0.41877(11) 0.40307(7) 0.0292(3) Uani 1 1 d . . . .
O9 O 0.26850(13) 0.33931(13) 0.52492(8) 0.0375(3) Uani 1 1 d . . . .
O10 O 0.12199(13) 0.58063(13) 0.43426(8) 0.0388(4) Uani 1 1 d . . . .
O11 O -0.08431(12) 0.70261(11) 0.44242(7) 0.0309(3) Uani 1 1 d . . . .
O12 O 0.02393(12) 0.66816(10) 0.54683(6) 0.0253(3) Uani 1 1 d . . . .
O13 O -0.10997(12) 0.56558(11) 0.62917(7) 0.0303(3) Uani 1 1 d . . . .
O14 O 0.10158(12) 0.46062(10) 0.60511(7) 0.0285(3) Uani 1 1 d . . . .
C32 C 0.45503(17) 0.26973(16) 0.45110(10) 0.0273(4) Uani 1 1 d . . . .
C33 C 0.52647(19) 0.28601(18) 0.38855(11) 0.0365(5) Uani 1 1 d . . . .
H33 H 0.500583 0.345758 0.352516 0.044 Uiso 1 1 calc R . . .
C34 C 0.6340(2) 0.2182(2) 0.37696(12) 0.0413(5) Uani 1 1 d . . . .
H34 H 0.680225 0.232848 0.333672 0.050 Uiso 1 1 calc R . . .
C35 C 0.6745(2) 0.13043(19) 0.42694(13) 0.0399(5) Uani 1 1 d . . . .
C36 C 0.6049(2) 0.1123(3) 0.48909(17) 0.0748(11) Uani 1 1 d . . . .
H36 H 0.631142 0.051562 0.524453 0.090 Uiso 1 1 calc R . . .
C37 C 0.4976(2) 0.1806(2) 0.50128(15) 0.0609(8) Uani 1 1 d . . . .
H37 H 0.452219 0.165967 0.544985 0.073 Uiso 1 1 calc R . . .
C38 C 0.7923(2) 0.0584(2) 0.41523(16) 0.0553(7) Uani 1 1 d . . . .
H38A H 0.814077 0.047862 0.365745 0.083 Uiso 1 1 calc GR . . .
H38B H 0.800139 -0.012626 0.446278 0.083 Uiso 1 1 calc GR . . .
H38C H 0.839445 0.093055 0.426051 0.083 Uiso 1 1 calc GR . . .
C39 C 0.21751(18) 0.58299(16) 0.28851(10) 0.0282(4) Uani 1 1 d . . . .
C40 C 0.3228(2) 0.5813(2) 0.25438(12) 0.0403(5) Uani 1 1 d . . . .
H40 H 0.384341 0.533895 0.275693 0.048 Uiso 1 1 calc R . . .
C41 C 0.3391(2) 0.6480(2) 0.18948(13) 0.0500(7) Uani 1 1 d . . . .
H41 H 0.411444 0.645174 0.166428 0.060 Uiso 1 1 calc R . . .
C42 C 0.2502(2) 0.71818(19) 0.15868(12) 0.0479(7) Uani 1 1 d . . . .
H42 H 0.261548 0.764747 0.114851 0.058 Uiso 1 1 calc R . . .
C43 C 0.1453(2) 0.72133(18) 0.19085(12) 0.0435(6) Uani 1 1 d . . . .
H43 H 0.084452 0.769652 0.169211 0.052 Uiso 1 1 calc R . . .
C44 C 0.1285(2) 0.65349(17) 0.25528(11) 0.0353(5) Uani 1 1 d . . . .
H44 H 0.055916 0.654953 0.276977 0.042 Uiso 1 1 calc R . . .
C45 C 0.07701(19) 0.80897(18) 0.42290(11) 0.0358(5) Uani 1 1 d . . . .
C46 C 0.0354(4) 0.8741(3) 0.3624(2) 0.0360(10) Uani 0.5 1 d . P A 1
H46 H -0.017524 0.859718 0.344109 0.043 Uiso 0.5 1 calc R P A 1
C46A C 0.0365(4) 0.9041(3) 0.4662(2) 0.0338(9) Uani 0.5 1 d . P A 2
H46A H -0.009249 0.897878 0.510892 0.041 Uiso 0.5 1 calc R P A 2
C47 C 0.0747(5) 0.9606(4) 0.3302(3) 0.0455(12) Uani 0.5 1 d . P A 1
H47 H 0.042972 1.011980 0.292137 0.055 Uiso 0.5 1 calc R P A 1
C47A C 0.0667(4) 0.9983(4) 0.4398(3) 0.0451(12) Uani 0.5 1 d . P A 2
H47A H 0.040737 1.055691 0.466636 0.054 Uiso 0.5 1 calc R P A 2
C48 C 0.1588(7) 0.9717(6) 0.3531(4) 0.051(2) Uani 0.5 1 d . P A 1
H48 H 0.185259 1.031315 0.330913 0.061 Uiso 0.5 1 calc R P A 1
C48A C 0.1332(7) 1.0092(6) 0.3759(4) 0.050(2) Uani 0.5 1 d . P A 2
H48A H 0.152373 1.074089 0.358147 0.060 Uiso 0.5 1 calc R P A 2
C49 C 0.2059(6) 0.8985(5) 0.4075(3) 0.0641(17) Uani 0.5 1 d . P A 1
H49 H 0.265199 0.906448 0.422802 0.077 Uiso 0.5 1 calc R P A 1
C49A C 0.1724(8) 0.9247(7) 0.3371(4) 0.064(2) Uani 0.5 1 d . P A 2
H49A H 0.219151 0.931398 0.292852 0.077 Uiso 0.5 1 calc R P A 2
C50 C 0.1665(5) 0.8132(4) 0.4396(3) 0.0471(13) Uani 0.5 1 d . P A 1
H50 H 0.203467 0.757290 0.473902 0.057 Uiso 0.5 1 calc R P A 1
C50A C 0.1435(5) 0.8306(4) 0.3629(2) 0.0490(14) Uani 0.5 1 d . P A 2
H50A H 0.174496 0.774892 0.334616 0.059 Uiso 0.5 1 calc R P A 2
C51 C 0.02518(17) 0.62619(15) 0.69283(10) 0.0252(4) Uani 1 1 d . . . .
C52 C -0.0012(2) 0.57577(18) 0.76214(10) 0.0353(5) Uani 1 1 d . . . .
H52 H -0.025785 0.514288 0.770274 0.042 Uiso 1 1 calc R . . .
C53 C 0.0078(2) 0.6139(2) 0.81960(11) 0.0425(6) Uani 1 1 d . . . .
H53 H -0.010548 0.578439 0.866432 0.051 Uiso 1 1 calc R . . .
C54 C 0.0433(2) 0.7031(2) 0.80858(12) 0.0451(6) Uani 1 1 d . . . .
H54 H 0.049796 0.729048 0.847722 0.054 Uiso 1 1 calc R . . .
C55 C 0.0695(2) 0.75446(19) 0.74029(12) 0.0459(6) Uani 1 1 d . . . .
H55 H 0.094408 0.815664 0.732497 0.055 Uiso 1 1 calc R . . .
C56 C 0.0595(2) 0.71675(17) 0.68288(11) 0.0351(5) Uani 1 1 d . . . .
H56 H 0.076295 0.753534 0.636211 0.042 Uiso 1 1 calc R . . .
C57 C 0.20642(17) 0.24534(16) 0.66761(10) 0.0286(4) Uani 1 1 d . . . .
C58 C 0.2558(2) 0.13353(18) 0.66761(13) 0.0415(5) Uani 1 1 d . . . .
H58 H 0.273127 0.106554 0.624447 0.050 Uiso 1 1 calc R . . .
C59 C 0.2802(2) 0.0610(2) 0.72950(16) 0.0555(8) Uani 1 1 d . . . .
H59 H 0.313445 -0.014954 0.728512 0.067 Uiso 1 1 calc R . . .
C60 C 0.2565(2) 0.0988(2) 0.79219(15) 0.0569(8) Uani 1 1 d . . . .
H60 H 0.273546 0.048960 0.834481 0.068 Uiso 1 1 calc R . . .
C61 C 0.2080(2) 0.2086(2) 0.79394(13) 0.0522(7) Uani 1 1 d . . . .
H61 H 0.191554 0.234474 0.837431 0.063 Uiso 1 1 calc R . . .
C62 C 0.1829(2) 0.2821(2) 0.73193(11) 0.0383(5) Uani 1 1 d . . . .
H62 H 0.149531 0.357873 0.733488 0.046 Uiso 1 1 calc R . . .
B2 B 0.3344(2) 0.34619(18) 0.46141(11) 0.0261(5) Uani 1 1 d . . . .

loop_
_atom_site_aniso_label
_atom_site_aniso_U_11
_atom_site_aniso_U_22
_atom_site_aniso_U_33
_atom_site_aniso_U_23
_atom_site_aniso_U_13
_atom_site_aniso_U_12
Si1 0.0188(3) 0.0150(2) 0.0184(2) -0.00221(16) -0.00365(18) -0.00432(19)
Si2 0.0161(3) 0.0178(2) 0.0220(2) -0.00539(17) -0.00197(18) -0.00550(19)
Si3 0.0167(3) 0.0160(2) 0.0173(2) -0.00355(16) -0.00241(18) -0.00531(19)
Si4 0.0181(3) 0.0167(2) 0.0169(2) -0.00270(16) -0.00181(18) -0.00504(19)
O1 0.0301(9) 0.0188(6) 0.0262(6) -0.0008(5) 0.0009(6) -0.0063(6)
O2 0.0269(8) 0.0253(6) 0.0202(6) -0.0016(5) -0.0054(5) -0.0037(6)
O3 0.0263(8) 0.0199(6) 0.0341(7) -0.0040(5) -0.0042(6) -0.0096(6)
O4 0.0198(7) 0.0196(6) 0.0245(6) -0.0064(5) -0.0005(5) -0.0073(5)
O5 0.0223(8) 0.0247(6) 0.0249(6) -0.0039(5) -0.0073(5) -0.0044(6)
O6 0.0233(8) 0.0209(6) 0.0224(6) -0.0022(5) -0.0006(5) -0.0079(5)
O7 0.0226(8) 0.0318(7) 0.0261(6) -0.0086(5) -0.0056(5) -0.0072(6)
C1 0.0284(12) 0.0225(9) 0.0235(9) -0.0008(7) -0.0058(8) -0.0106(8)
C2 0.0438(15) 0.0285(10) 0.0263(10) -0.0007(8) -0.0007(9) -0.0099(10)
C3 0.0697(19) 0.0455(13) 0.0213(10) 0.0032(9) -0.0039(11) -0.0271(13)
C4 0.0530(16) 0.0388(12) 0.0347(11) 0.0146(9) -0.0209(11) -0.0267(12)
C5 0.0374(15) 0.0297(10) 0.0466(13) 0.0119(9) -0.0177(11) -0.0104(10)
C6 0.0341(13) 0.0270(10) 0.0300(10) 0.0005(8) -0.0072(9) -0.0089(9)
C7 0.076(2) 0.0597(16) 0.0431(14) 0.0259(12) -0.0310(14) -0.0374(16)
C8 0.0220(11) 0.0181(8) 0.0225(8) -0.0028(7) -0.0004(7) -0.0065(7)
C9 0.0320(13) 0.0261(9) 0.0318(10) -0.0075(8) -0.0102(9) -0.0028(9)
C10 0.0352(14) 0.0255(10) 0.0406(12) -0.0065(9) -0.0110(10) 0.0037(9)
C11 0.0413(15) 0.0228(9) 0.0394(11) -0.0138(8) 0.0021(10) -0.0055(9)
C12 0.0406(14) 0.0340(11) 0.0320(10) -0.0139(9) -0.0045(9) -0.0096(10)
C13 0.0283(12) 0.0249(9) 0.0272(9) -0.0062(7) -0.0052(8) -0.0048(8)
C14 0.0189(11) 0.0208(8) 0.0327(10) -0.0101(7) -0.0017(8) -0.0052(8)
C15 0.0259(14) 0.0433(12) 0.0453(12) 0.0016(10) -0.0105(10) -0.0106(10)
C16 0.0303(16) 0.0516(15) 0.0740(18) 0.0037(13) -0.0226(13) -0.0104(12)
C17 0.0172(14) 0.0436(13) 0.0828(19) -0.0124(13) -0.0012(12) -0.0105(11)
C18 0.0276(15) 0.0466(13) 0.0568(15) -0.0083(11) 0.0104(11) -0.0175(11)
C19 0.0257(13) 0.0332(10) 0.0376(11) -0.0037(8) -0.0013(9) -0.0109(9)
C20 0.0185(11) 0.0212(8) 0.0257(9) -0.0082(7) -0.0027(7) -0.0053(7)
C21 0.0500(16) 0.0373(11) 0.0337(11) -0.0114(9) 0.0067(10) -0.0263(11)
C22 0.073(2) 0.0450(14) 0.0653(17) -0.0225(12) 0.0143(14) -0.0422(15)
C23 0.072(2) 0.0645(17) 0.0665(17) -0.0412(14) 0.0067(14) -0.0427(16)
C24 0.072(2) 0.0694(17) 0.0361(12) -0.0261(12) -0.0021(12) -0.0368(16)
C25 0.0428(15) 0.0395(11) 0.0279(10) -0.0083(8) -0.0061(9) -0.0194(11)
C26 0.0213(11) 0.0232(8) 0.0213(8) -0.0068(7) 0.0017(7) -0.0093(8)
C27 0.0320(13) 0.0307(10) 0.0233(9) -0.0021(7) -0.0033(8) -0.0133(9)
C28 0.0519(16) 0.0541(14) 0.0260(10) -0.0097(9) -0.0058(10) -0.0277(13)
C29 0.0595(18) 0.0527(14) 0.0407(13) -0.0298(11) 0.0041(11) -0.0226(14)
C30 0.0392(15) 0.0363(12) 0.0515(14) -0.0237(10) 0.0005(11) -0.0058(11)
C31 0.0266(12) 0.0283(10) 0.0327(10) -0.0102(8) -0.0003(8) -0.0065(9)
B1 0.0261(13) 0.0201(9) 0.0217(10) -0.0030(8) -0.0052(8) -0.0101(9)
Si5 0.0231(3) 0.0228(2) 0.0215(2) -0.00375(18) -0.0031(2) -0.0058(2)
Si6 0.0255(3) 0.0231(2) 0.0191(2) -0.00238(18) -0.0044(2) -0.0061(2)
Si7 0.0259(3) 0.0211(2) 0.0189(2) -0.00198(18) -0.0038(2) -0.0083(2)
Si8 0.0219(3) 0.0218(2) 0.0207(2) -0.00064(18) -0.0042(2) -0.0051(2)
O8 0.0229(8) 0.0302(7) 0.0295(7) -0.0039(6) -0.0044(6) -0.0033(6)
O9 0.0266(9) 0.0446(8) 0.0322(8) -0.0036(6) 0.0025(6) -0.0072(7)
O10 0.0374(10) 0.0414(8) 0.0317(8) -0.0173(6) -0.0103(7) 0.0045(7)
O11 0.0319(9) 0.0284(7) 0.0344(7) -0.0058(6) -0.0113(6) -0.0081(6)
O12 0.0334(9) 0.0222(6) 0.0214(6) -0.0024(5) -0.0050(5) -0.0107(6)
O13 0.0296(9) 0.0312(7) 0.0305(7) -0.0032(6) -0.0032(6) -0.0127(6)
O14 0.0314(9) 0.0242(7) 0.0284(7) -0.0036(5) -0.0071(6) -0.0062(6)
C32 0.0260(12) 0.0284(9) 0.0271(9) -0.0047(8) -0.0049(8) -0.0080(9)
C33 0.0314(14) 0.0417(12) 0.0273(10) -0.0030(9) -0.0047(9) -0.0027(10)
C34 0.0303(15) 0.0523(14) 0.0318(11) -0.0084(10) 0.0025(9) -0.0057(11)
C35 0.0254(14) 0.0363(11) 0.0530(14) -0.0069(10) -0.0069(10) -0.0042(10)
C36 0.0346(18) 0.0676(19) 0.075(2) 0.0367(16) -0.0039(14) 0.0045(14)
C37 0.0278(16) 0.0643(17) 0.0532(16) 0.0243(13) 0.0045(11) 0.0003(13)
C38 0.0304(16) 0.0495(15) 0.0753(19) -0.0099(13) -0.0069(13) -0.0015(12)
C39 0.0333(13) 0.0257(9) 0.0271(9) -0.0037(7) -0.0045(8) -0.0119(9)
C40 0.0388(15) 0.0479(13) 0.0366(12) -0.0003(10) -0.0046(10) -0.0223(12)
C41 0.0557(19) 0.0599(16) 0.0405(13) -0.0030(11) 0.0041(12) -0.0368(15)
C42 0.079(2) 0.0391(12) 0.0293(11) 0.0023(9) -0.0030(12) -0.0315(14)
C43 0.0634(18) 0.0310(11) 0.0329(11) 0.0002(9) -0.0141(11) -0.0110(11)
C44 0.0407(15) 0.0304(10) 0.0317(11) -0.0018(8) -0.0065(9) -0.0095(10)
C45 0.0326(14) 0.0367(11) 0.0331(11) 0.0080(9) -0.0069(9) -0.0134(10)
C46 0.041(3) 0.027(2) 0.033(2) 0.0020(16) -0.0021(19) -0.008(2)
C46A 0.034(3) 0.0239(19) 0.042(2) -0.0054(17) -0.0037(19) -0.0103(18)
C47 0.044(4) 0.032(2) 0.040(3) 0.0088(19) 0.005(2) -0.005(2)
C47A 0.043(3) 0.024(2) 0.070(3) -0.008(2) -0.018(3) -0.007(2)
C48 0.057(5) 0.039(6) 0.052(6) -0.003(3) 0.015(4) -0.030(5)
C48A 0.066(6) 0.028(4) 0.066(6) 0.011(3) -0.023(4) -0.030(4)
C49 0.071(5) 0.068(4) 0.070(4) 0.004(3) -0.016(3) -0.049(4)
C49A 0.097(7) 0.061(5) 0.048(4) -0.010(4) 0.013(4) -0.058(5)
C50 0.053(4) 0.048(3) 0.050(3) 0.009(2) -0.020(2) -0.031(3)
C50A 0.073(4) 0.044(3) 0.037(2) -0.010(2) 0.012(2) -0.039(3)
C51 0.0259(12) 0.0257(9) 0.0229(9) -0.0049(7) -0.0046(8) -0.0061(8)
C52 0.0461(15) 0.0382(11) 0.0261(10) -0.0017(8) -0.0073(9) -0.0203(11)
C53 0.0608(18) 0.0499(13) 0.0226(10) -0.0014(9) -0.0106(10) -0.0252(13)
C54 0.0649(18) 0.0493(13) 0.0296(11) -0.0128(10) -0.0106(11) -0.0226(13)
C55 0.0720(19) 0.0403(12) 0.0371(12) -0.0114(10) -0.0080(12) -0.0294(13)
C56 0.0489(15) 0.0316(10) 0.0259(10) -0.0037(8) -0.0047(9) -0.0159(10)
C57 0.0255(12) 0.0302(10) 0.0306(10) 0.0053(8) -0.0102(8) -0.0125(9)
C58 0.0368(15) 0.0320(11) 0.0493(13) 0.0043(10) -0.0118(11) -0.0078(10)
C59 0.0456(18) 0.0408(13) 0.0711(19) 0.0243(13) -0.0253(14) -0.0151(12)
C60 0.0502(18) 0.0660(17) 0.0561(16) 0.0367(14) -0.0333(14) -0.0355(15)
C61 0.0577(19) 0.0775(19) 0.0330(12) 0.0119(12) -0.0211(12) -0.0406(16)
C62 0.0448(15) 0.0446(12) 0.0322(11) 0.0025(9) -0.0161(10) -0.0219(11)
B2 0.0267(14) 0.0265(10) 0.0271(10) -0.0053(8) -0.0032(9) -0.0111(10)

loop_
_atom_type_symbol
_atom_type_description
_atom_type_scat_dispersion_real
_atom_type_scat_dispersion_imag
_atom_type_scat_source
C C 0.0181 0.0091 'International Tables Vol C Tables 4.2.6.8 and 6.1.1.4'
H H 0.0000 0.0000 'International Tables Vol C Tables 4.2.6.8 and 6.1.1.4'
B B 0.0090 0.0039 'International Tables Vol C Tables 4.2.6.8 and 6.1.1.4'
O O 0.0492 0.0322 'International Tables Vol C Tables 4.2.6.8 and 6.1.1.4'
Si Si 0.2541 0.3302 'International Tables Vol C Tables 4.2.6.8 and 6.1.1.4'

loop_
_geom_angle_atom_site_label_1
_geom_angle_atom_site_label_2
_geom_angle_atom_site_label_3
_geom_angle
_geom_angle_site_symmetry_1
_geom_angle_site_symmetry_3
O2 Si1 C8 108.34(7) . .
O3 Si1 O2 108.56(7) . .
O3 Si1 C8 109.69(8) . .
O5 Si1 O2 108.65(7) 2_657 .
O5 Si1 O3 110.09(7) 2_657 .
O5 Si1 C8 111.45(8) 2_657 .
O3 Si2 O4 108.62(7) . .
O3 Si2 C14 109.58(8) . .
O4 Si2 C14 109.67(7) . .
O7 Si2 O3 110.52(7) 2_657 .
O7 Si2 O4 108.40(7) 2_657 .
O7 Si2 C14 110.01(8) 2_657 .
O4 Si3 O5 108.27(7) . .
O4 Si3 O6 107.99(7) . .
O4 Si3 C20 109.37(8) . .
O5 Si3 C20 109.14(8) . .
O6 Si3 O5 108.89(7) . .
O6 Si3 C20 113.07(7) . .
O1 Si4 O6 108.24(7) . .
O1 Si4 O7 110.73(7) . .
O1 Si4 C26 110.80(8) . .
O6 Si4 C26 108.17(7) . .
O7 Si4 O6 109.85(7) . .
O7 Si4 C26 109.01(8) . .
B1 O1 Si4 151.40(13) . .
B1 O2 Si1 143.99(13) . .
Si1 O3 Si2 150.75(9) . .
Si3 O4 Si2 140.19(8) . .
Si1 O5 Si3 157.38(9) 2_657 .
Si3 O6 Si4 151.34(9) . .
Si4 O7 Si2 153.32(10) . 2_657
C2 C1 B1 121.59(18) . .
C6 C1 C2 117.41(18) . .
C6 C1 B1 120.93(18) . .
C1 C2 H2 119.6 . .
C1 C2 C3 120.7(2) . .
C3 C2 H2 119.6 . .
C2 C3 H3 119.4 . .
C4 C3 C2 121.1(2) . .
C4 C3 H3 119.4 . .
C3 C4 C5 118.30(19) . .
C3 C4 C7 121.1(2) . .
C5 C4 C7 120.6(2) . .
C4 C5 H5 119.6 . .
C6 C5 C4 120.8(2) . .
C6 C5 H5 119.6 . .
C1 C6 H6 119.2 . .
C5 C6 C1 121.6(2) . .
C5 C6 H6 119.2 . .
C4 C7 H7A 109.5 . .
C4 C7 H7B 109.5 . .
C4 C7 H7C 109.5 . .
H7A C7 H7B 109.5 . .
H7A C7 H7C 109.5 . .
H7B C7 H7C 109.5 . .
C9 C8 Si1 120.90(14) . .
C13 C8 Si1 121.88(14) . .
C13 C8 C9 117.21(17) . .
C8 C9 H9 119.3 . .
C10 C9 C8 121.38(18) . .
C10 C9 H9 119.3 . .
C9 C10 H10 120.0 . .
C11 C10 C9 120.1(2) . .
C11 C10 H10 120.0 . .
C10 C11 H11 120.0 . .
C12 C11 C10 119.95(19) . .
C12 C11 H11 120.0 . .
C11 C12 H12 120.0 . .
C11 C12 C13 119.93(19) . .
C13 C12 H12 120.0 . .
C8 C13 H13 119.3 . .
C12 C13 C8 121.45(19) . .
C12 C13 H13 119.3 . .
C15 C14 Si2 121.16(16) . .
C19 C14 Si2 121.38(16) . .
C19 C14 C15 117.4(2) . .
C14 C15 H15 119.5 . .
C16 C15 C14 121.1(2) . .
C16 C15 H15 119.5 . .
C15 C16 H16 119.7 . .
C17 C16 C15 120.5(2) . .
C17 C16 H16 119.7 . .
C16 C17 H17 120.2 . .
C18 C17 C16 119.7(2) . .
C18 C17 H17 120.2 . .
C17 C18 H18 120.0 . .
C17 C18 C19 120.1(2) . .
C19 C18 H18 120.0 . .
C14 C19 H19 119.4 . .
C18 C19 C14 121.3(2) . .
C18 C19 H19 119.4 . .
C21 C20 Si3 119.35(14) . .
C25 C20 Si3 122.89(14) . .
C25 C20 C21 117.68(17) . .
C20 C21 H21 119.3 . .
C22 C21 C20 121.4(2) . .
C22 C21 H21 119.3 . .
C21 C22 H22 120.3 . .
C23 C22 C21 119.5(2) . .
C23 C22 H22 120.3 . .
C22 C23 H23 119.9 . .
C24 C23 C22 120.2(2) . .
C24 C23 H23 119.9 . .
C23 C24 H24 119.9 . .
C23 C24 C25 120.3(2) . .
C25 C24 H24 119.9 . .
C20 C25 C24 120.9(2) . .
C20 C25 H25 119.5 . .
C24 C25 H25 119.5 . .
C27 C26 Si4 121.05(15) . .
C31 C26 Si4 119.98(14) . .
C31 C26 C27 118.30(17) . .
C26 C27 H27 119.6 . .
C28 C27 C26 120.8(2) . .
C28 C27 H27 119.6 . .
C27 C28 H28 120.1 . .
C29 C28 C27 119.9(2) . .
C29 C28 H28 120.1 . .
C28 C29 H29 119.8 . .
C30 C29 C28 120.4(2) . .
C30 C29 H29 119.8 . .
C29 C30 H30 120.0 . .
C29 C30 C31 120.0(2) . .
C31 C30 H30 120.0 . .
C26 C31 H31 119.7 . .
C30 C31 C26 120.7(2) . .
C30 C31 H31 119.7 . .
O1 B1 O2 121.78(16) . .
O1 B1 C1 120.04(17) . .
O2 B1 C1 118.18(17) . .
O8 Si5 C39 110.41(9) . .
O10 Si5 O8 108.30(8) . .
O10 Si5 O13 108.65(9) . 2_566
O10 Si5 C39 111.24(9) . .
O13 Si5 O8 109.37(8) 2_566 .
O13 Si5 C39 108.84(8) 2_566 .
O10 Si6 O11 108.53(8) . .
O10 Si6 O12 107.46(7) . .
O10 Si6 C45 110.77(10) . .
O11 Si6 O12 109.23(8) . .
O11 Si6 C45 111.96(9) . .
O12 Si6 C45 108.78(8) . .
O12 Si7 O14 109.80(7) . .
O12 Si7 C51 107.76(8) . .
O13 Si7 O12 109.49(7) . .
O13 Si7 O14 108.68(7) . .
O13 Si7 C51 109.11(8) . .
O14 Si7 C51 111.96(8) . .
O9 Si8 O11 107.07(8) . 2_566
O9 Si8 O14 110.87(8) . .
O9 Si8 C57 110.95(9) . .
O11 Si8 C57 108.36(8) 2_566 .
O14 Si8 O11 110.98(8) . 2_566
O14 Si8 C57 108.59(8) . .
B2 O8 Si5 140.62(15) . .
B2 O9 Si8 163.59(16) . .
Si5 O10 Si6 154.42(10) . .
Si6 O11 Si8 152.04(10) . 2_566
Si7 O12 Si6 141.03(8) . .
Si7 O13 Si5 148.89(10) . 2_566
Si8 O14 Si7 163.75(10) . .
C33 C32 B2 120.73(18) . .
C37 C32 C33 116.0(2) . .
C37 C32 B2 123.3(2) . .
C32 C33 H33 118.8 . .
C34 C33 C32 122.3(2) . .
C34 C33 H33 118.8 . .
C33 C34 H34 119.5 . .
C35 C34 C33 120.9(2) . .
C35 C34 H34 119.5 . .
C34 C35 C36 117.7(2) . .
C34 C35 C38 121.0(2) . .
C36 C35 C38 121.3(2) . .
C35 C36 H36 119.2 . .
C35 C36 C37 121.6(2) . .
C37 C36 H36 119.2 . .
C32 C37 H37 119.3 . .
C36 C37 C32 121.5(2) . .
C36 C37 H37 119.3 . .
C35 C38 H38A 109.5 . .
C35 C38 H38B 109.5 . .
C35 C38 H38C 109.5 . .
H38A C38 H38B 109.5 . .
H38A C38 H38C 109.5 . .
H38B C38 H38C 109.5 . .
C40 C39 Si5 124.41(16) . .
C40 C39 C44 118.02(19) . .
C44 C39 Si5 117.53(16) . .
C39 C40 H40 119.5 . .
C41 C40 C39 120.9(2) . .
C41 C40 H40 119.5 . .
C40 C41 H41 120.0 . .
C42 C41 C40 120.0(2) . .
C42 C41 H41 120.0 . .
C41 C42 H42 119.7 . .
C43 C42 C41 120.5(2) . .
C43 C42 H42 119.7 . .
C42 C43 H43 120.1 . .
C42 C43 C44 119.9(2) . .
C44 C43 H43 120.1 . .
C39 C44 H44 119.6 . .
C43 C44 C39 120.7(2) . .
C43 C44 H44 119.6 . .
C46 C45 Si6 117.0(2) . .
C46A C45 Si6 117.7(2) . .
C50 C45 Si6 118.8(2) . .
C50 C45 C46 121.3(3) . .
C50A C45 Si6 131.2(3) . .
C50A C45 C46A 111.1(3) . .
C45 C46 H46 121.5 . .
C47 C46 C45 117.1(4) . .
C47 C46 H46 121.5 . .
C45 C46A H46A 119.7 . .
C47A C46A C45 120.7(4) . .
C47A C46A H46A 119.7 . .
C46 C47 H47 120.1 . .
C48 C47 C46 119.8(5) . .
C48 C47 H47 120.1 . .
C46A C47A H47A 119.5 . .
C48A C47A C46A 121.0(5) . .
C48A C47A H47A 119.5 . .
C47 C48 H48 119.5 . .
C47 C48 C49 121.0(6) . .
C49 C48 H48 119.5 . .
C47A C48A H48A 120.3 . .
C47A C48A C49A 119.5(8) . .
C49A C48A H48A 120.3 . .
C48 C49 H49 120.4 . .
C48 C49 C50 119.1(6) . .
C50 C49 H49 120.4 . .
C48A C49A H49A 120.0 . .
C50A C49A C48A 120.1(8) . .
C50A C49A H49A 120.0 . .
C45 C50 C49 120.0(5) . .
C45 C50 H50 120.0 . .
C49 C50 H50 120.0 . .
C45 C50A C49A 127.7(5) . .
C45 C50A H50A 116.2 . .
C49A C50A H50A 116.2 . .
C52 C51 Si7 121.38(14) . .
C56 C51 Si7 120.69(14) . .
C56 C51 C52 117.89(17) . .
C51 C52 H52 119.4 . .
C53 C52 C51 121.21(19) . .
C53 C52 H52 119.4 . .
C52 C53 H53 120.0 . .
C54 C53 C52 120.0(2) . .
C54 C53 H53 120.0 . .
C53 C54 H54 120.2 . .
C53 C54 C55 119.7(2) . .
C55 C54 H54 120.2 . .
C54 C55 H55 119.9 . .
C54 C55 C56 120.2(2) . .
C56 C55 H55 119.9 . .
C51 C56 C55 121.01(19) . .
C51 C56 H56 119.5 . .
C55 C56 H56 119.5 . .
C58 C57 Si8 120.76(17) . .
C58 C57 C62 117.82(19) . .
C62 C57 Si8 121.27(16) . .
C57 C58 H58 119.4 . .
C59 C58 C57 121.2(2) . .
C59 C58 H58 119.4 . .
C58 C59 H59 119.9 . .
C60 C59 C58 120.1(3) . .
C60 C59 H59 119.9 . .
C59 C60 H60 119.9 . .
C59 C60 C61 120.2(2) . .
C61 C60 H60 119.9 . .
C60 C61 H61 120.0 . .
C60 C61 C62 120.1(3) . .
C62 C61 H61 120.0 . .
C57 C62 H62 119.7 . .
C61 C62 C57 120.7(2) . .
C61 C62 H62 119.7 . .
O8 B2 C32 116.76(18) . .
O9 B2 O8 122.3(2) . .
O9 B2 C32 120.95(18) . .

loop_
_geom_bond_atom_site_label_1
_geom_bond_atom_site_label_2
_geom_bond_distance
_geom_bond_site_symmetry_2
Si1 O2 1.6169(13) .
Si1 O3 1.6159(13) .
Si1 O5 1.6098(13) 2_657
Si1 C8 1.8507(18) .
Si2 O3 1.6162(13) .
Si2 O4 1.6256(12) .
Si2 O7 1.6156(13) 2_657
Si2 C14 1.841(2) .
Si3 O4 1.6143(14) .
Si3 O5 1.6163(13) .
Si3 O6 1.6146(12) .
Si3 C20 1.8437(17) .
Si4 O1 1.6100(13) .
Si4 O6 1.6223(13) .
Si4 O7 1.6126(13) .
Si4 C26 1.8421(18) .
O1 B1 1.362(3) .
O2 B1 1.366(3) .
C1 C2 1.398(3) .
C1 C6 1.391(3) .
C1 B1 1.559(2) .
C2 H2 0.9500 .
C2 C3 1.398(3) .
C3 H3 0.9500 .
C3 C4 1.379(4) .
C4 C5 1.390(4) .
C4 C7 1.514(3) .
C5 H5 0.9500 .
C5 C6 1.385(3) .
C6 H6 0.9500 .
C7 H7A 0.9800 .
C7 H7B 0.9800 .
C7 H7C 0.9800 .
C8 C9 1.402(3) .
C8 C13 1.399(3) .
C9 H9 0.9500 .
C9 C10 1.387(3) .
C10 H10 0.9500 .
C10 C11 1.381(3) .
C11 H11 0.9500 .
C11 C12 1.381(3) .
C12 H12 0.9500 .
C12 C13 1.390(3) .
C13 H13 0.9500 .
C14 C15 1.398(3) .
C14 C19 1.396(3) .
C15 H15 0.9500 .
C15 C16 1.379(4) .
C16 H16 0.9500 .
C16 C17 1.378(4) .
C17 H17 0.9500 .
C17 C18 1.377(4) .
C18 H18 0.9500 .
C18 C19 1.386(3) .
C19 H19 0.9500 .
C20 C21 1.395(3) .
C20 C25 1.385(3) .
C21 H21 0.9500 .
C21 C22 1.386(3) .
C22 H22 0.9500 .
C22 C23 1.377(4) .
C23 H23 0.9500 .
C23 C24 1.368(4) .
C24 H24 0.9500 .
C24 C25 1.389(3) .
C25 H25 0.9500 .
C26 C27 1.398(3) .
C26 C31 1.396(3) .
C27 H27 0.9500 .
C27 C28 1.383(3) .
C28 H28 0.9500 .
C28 C29 1.381(4) .
C29 H29 0.9500 .
C29 C30 1.377(3) .
C30 H30 0.9500 .
C30 C31 1.387(3) .
C31 H31 0.9500 .
Si5 O8 1.6165(14) .
Si5 O10 1.6063(15) .
Si5 O13 1.6155(14) 2_566
Si5 C39 1.8483(19) .
Si6 O10 1.6101(15) .
Si6 O11 1.6153(14) .
Si6 O12 1.6195(13) .
Si6 C45 1.838(2) .
Si7 O12 1.6148(12) .
Si7 O13 1.6145(15) .
Si7 O14 1.6190(14) .
Si7 C51 1.8493(18) .
Si8 O9 1.6072(16) .
Si8 O11 1.6164(14) 2_566
Si8 O14 1.6105(14) .
Si8 C57 1.8486(19) .
O8 B2 1.370(3) .
O9 B2 1.352(3) .
C32 C33 1.391(3) .
C32 C37 1.387(3) .
C32 B2 1.552(3) .
C33 H33 0.9500 .
C33 C34 1.384(3) .
C34 H34 0.9500 .
C34 C35 1.368(3) .
C35 C36 1.377(4) .
C35 C38 1.506(3) .
C36 H36 0.9500 .
C36 C37 1.385(4) .
C37 H37 0.9500 .
C38 H38A 0.9800 .
C38 H38B 0.9800 .
C38 H38C 0.9800 .
C39 C40 1.392(3) .
C39 C44 1.404(3) .
C40 H40 0.9500 .
C40 C41 1.391(3) .
C41 H41 0.9500 .
C41 C42 1.378(4) .
C42 H42 0.9500 .
C42 C43 1.374(4) .
C43 H43 0.9500 .
C43 C44 1.393(3) .
C44 H44 0.9500 .
C45 C46 1.395(5) .
C45 C46A 1.560(5) .
C45 C50 1.324(5) .
C45 C50A 1.337(5) .
C46 H46 0.9500 .
C46 C47 1.386(6) .
C46A H46A 0.9500 .
C46A C47A 1.396(6) .
C47 H47 0.9500 .
C47 C48 1.359(11) .
C47A H47A 0.9500 .
C47A C48A 1.366(10) .
C48 H48 0.9500 .
C48 C49 1.366(10) .
C48A H48A 0.9500 .
C48A C49A 1.388(9) .
C49 H49 0.9500 .
C49 C50 1.372(7) .
C49A H49A 0.9500 .
C49A C50A 1.384(8) .
C50 H50 0.9500 .
C50A H50A 0.9500 .
C51 C52 1.395(3) .
C51 C56 1.389(3) .
C52 H52 0.9500 .
C52 C53 1.391(3) .
C53 H53 0.9500 .
C53 C54 1.379(3) .
C54 H54 0.9500 .
C54 C55 1.382(3) .
C55 H55 0.9500 .
C55 C56 1.393(3) .
C56 H56 0.9500 .
C57 C58 1.394(3) .
C57 C62 1.396(3) .
C58 H58 0.9500 .
C58 C59 1.386(3) .
C59 H59 0.9500 .
C59 C60 1.372(4) .
C60 H60 0.9500 .
C60 C61 1.374(4) .
C61 H61 0.9500 .
C61 C62 1.395(3) .
C62 H62 0.9500 .
